data_4328720
loop_
_publ_author_name
'Javier A. Cabeza'
'Jos\'e M. Fern\'andez-Colinas'
'Pablo Garc\'ia-\'Alvarez'
'Diego Polo'

_publ_section_title
;
 Diaminogermylene and Diaminostannylene Derivatives of Gold(I): Novel AuM
 and AuM2 (M = Ge, Sn) Complexes
;
_journal_name_full 'Inorganic Chemistry'
_journal_page_first 3896
_journal_page_last 3903
_journal_paper_doi 10.1021/ic3001575
_journal_volume 51
_journal_year 2012
_chemical_formula_moiety 'C16 H44 Au Cl Ge N2 S Si4'
_chemical_formula_sum 'C16 H44 Au Cl Ge N2 S Si4'
_chemical_formula_weight 713.96
_chemical_name_systematic
;
 ?
;
_space_group_IT_number 14
_symmetry_cell_setting monoclinic
_symmetry_space_group_name_Hall '-P 2yn'
_symmetry_space_group_name_H-M 'P 1 21/n 1'
_atom_sites_solution_hydrogens geom
_atom_sites_solution_primary direct
_atom_sites_solution_secondary difmap
_audit_creation_method SHELXL-97
_cell_angle_alpha 90.00
_cell_angle_beta 112.595(5)
_cell_angle_gamma 90.00
_cell_formula_units_Z 4
_cell_length_a 8.8810(4)
_cell_length_b 30.3579(11)
_cell_length_c 11.5384(4)
_cell_measurement_reflns_used 4123
_cell_measurement_temperature 123(2)
_cell_measurement_theta_max 74.6209
_cell_measurement_theta_min 2.9088
_cell_volume 2872.1(2)
_computing_cell_refinement
;
CrysAlisPro, Agilent Technologies,
Version 1.171.35.15 (release 03-08-2011 CrysAlis171 .NET)
(compiled Aug  3 2011,13:03:54)
;
_computing_data_collection
;
CrysAlisPro, Agilent Technologies,
Version 1.171.35.15 (release 03-08-2011 CrysAlis171 .NET)
(compiled Aug  3 2011,13:03:54)
;
_computing_data_reduction
;
CrysAlisPro, Agilent Technologies,
Version 1.171.35.15 (release 03-08-2011 CrysAlis171 .NET)
(compiled Aug  3 2011,13:03:54)
;
_computing_molecular_graphics 'PLATON (Spek, 2008)'
_computing_publication_material 'SHELXL-97 (Sheldrick, 2008)'
_computing_structure_refinement 'SHELXL-97 (Sheldrick, 2008)'
_computing_structure_solution 'SIR-97 (Giacovazzo, 1999)'
_diffrn_ambient_temperature 123(2)
_diffrn_measured_fraction_theta_full 0.997
_diffrn_measured_fraction_theta_max 0.997
_diffrn_measurement_device_type 'Xcalibur, Onyx, Nova'
_diffrn_radiation_monochromator mirror
_diffrn_radiation_source 'fine-focus sealed tube'
_diffrn_radiation_type CuK\a
_diffrn_radiation_wavelength 1.54180
_diffrn_reflns_av_R_equivalents 0.0000
_diffrn_reflns_av_sigmaI/netI 0.0790
_diffrn_reflns_limit_h_max 9
_diffrn_reflns_limit_h_min -10
_diffrn_reflns_limit_k_max 34
_diffrn_reflns_limit_k_min 0
_diffrn_reflns_limit_l_max 13
_diffrn_reflns_limit_l_min 0
_diffrn_reflns_number 4569
_diffrn_reflns_theta_full 62.50
_diffrn_reflns_theta_max 62.50
_diffrn_reflns_theta_min 2.91
_exptl_absorpt_coefficient_mu 13.926
_exptl_absorpt_correction_T_max 0.2096
_exptl_absorpt_correction_T_min 0.0849
_exptl_absorpt_correction_type refdelf
_exptl_absorpt_process_details
;
Parkin S,Moezzi B & Hope H, (1995) J. Appl. Cryst. 28, 53-56
cubic fit to sin(theta)/lambda - 24 parameters
;
_exptl_crystal_colour colourless
_exptl_crystal_density_diffrn 1.651
_exptl_crystal_description fragment
_exptl_crystal_F_000 1416
_exptl_crystal_size_max 0.0411
_exptl_crystal_size_mid 0.0263
_exptl_crystal_size_min 0.0154
_refine_diff_density_max 3.314
_refine_diff_density_min -3.931
_refine_diff_density_rms 0.235
_refine_ls_extinction_method none
_refine_ls_goodness_of_fit_ref 1.057
_refine_ls_hydrogen_treatment constr
_refine_ls_matrix_type full
_refine_ls_number_parameters 276
_refine_ls_number_reflns 4569
_refine_ls_number_restraints 7
_refine_ls_restrained_S_all 1.056
_refine_ls_R_factor_all 0.0933
_refine_ls_R_factor_gt 0.0755
_refine_ls_shift/su_max 0.000
_refine_ls_shift/su_mean 0.000
_refine_ls_structure_factor_coef Fsqd
_refine_ls_weighting_details 'calc w=1/[\s^2^(Fo^2^)+(0.0927P)^2^+45.5577P] where P=(Fo^2^+2Fc^2^)/3'
_refine_ls_weighting_scheme calc
_refine_ls_wR_factor_gt 0.1933
_refine_ls_wR_factor_ref 0.2084
_reflns_number_gt 3541
_reflns_number_total 4569
_reflns_threshold_expression >2\s(I)
_cod_data_source_file ic3001575_si_001.cif
_cod_data_source_block xn11163-thtge
_cod_original_cell_volume 2872.07(19)
_cod_original_sg_symbol_H-M 'P 21/n'
_cod_database_code 4328720

loop_
_symmetry_equiv_pos_as_xyz
'x, y, z'
'-x+1/2, y+1/2, -z+1/2'
'-x, -y, -z'
'x-1/2, -y-1/2, z-1/2'

loop_
_atom_site_label
_atom_site_type_symbol
_atom_site_fract_x
_atom_site_fract_y
_atom_site_fract_z
_atom_site_U_iso_or_equiv
_atom_site_adp_type
_atom_site_occupancy
_atom_site_symmetry_multiplicity
_atom_site_calc_flag
_atom_site_refinement_flags
_atom_site_disorder_assembly
_atom_site_disorder_group
C5 C -0.2001(17) 0.3081(6) 0.4681(13) 0.044(4) Uani 1 1 d . A .
H5A H -0.2335 0.3372 0.4303 0.066 Uiso 1 1 calc R . .
H5B H -0.2964 0.2917 0.4653 0.066 Uiso 1 1 calc R . .
H5C H -0.1461 0.2920 0.4213 0.066 Uiso 1 1 calc R . .
C6 C 0.022(2) 0.2589(6) 0.6876(16) 0.060(5) Uani 1 1 d . A .
H6A H 0.1032 0.2510 0.6534 0.090 Uiso 1 1 calc R . .
H6B H -0.0690 0.2379 0.6579 0.090 Uiso 1 1 calc R . .
H6C H 0.0715 0.2582 0.7795 0.090 Uiso 1 1 calc R . .
C7 C -0.183(2) 0.3356(6) 0.7213(16) 0.053(4) Uani 1 1 d . A .
H7A H -0.1244 0.3311 0.8117 0.079 Uiso 1 1 calc R . .
H7B H -0.2867 0.3195 0.6930 0.079 Uiso 1 1 calc R . .
H7C H -0.2047 0.3671 0.7043 0.079 Uiso 1 1 calc R . .
C8 C 0.244(2) 0.3238(6) 0.9259(12) 0.048(4) Uani 1 1 d . A .
H8A H 0.1353 0.3233 0.9297 0.072 Uiso 1 1 calc R . .
H8B H 0.3250 0.3324 1.0078 0.072 Uiso 1 1 calc R . .
H8C H 0.2698 0.2944 0.9038 0.072 Uiso 1 1 calc R . .
C9 C 0.199(2) 0.4192(6) 0.8581(14) 0.050(4) Uani 1 1 d . A .
H9A H 0.2259 0.4425 0.8106 0.076 Uiso 1 1 calc R . .
H9B H 0.2640 0.4231 0.9479 0.076 Uiso 1 1 calc R . .
H9C H 0.0826 0.4208 0.8433 0.076 Uiso 1 1 calc R . .
C10 C 0.4591(18) 0.3636(6) 0.8157(15) 0.050(4) Uani 1 1 d . A .
H10A H 0.5040 0.3338 0.8355 0.076 Uiso 1 1 calc R . .
H10B H 0.5247 0.3839 0.8817 0.076 Uiso 1 1 calc R . .
H10C H 0.4614 0.3729 0.7351 0.076 Uiso 1 1 calc R . .
C11 C 0.318(2) 0.3041(7) 0.5142(15) 0.068(6) Uani 1 1 d . A .
H11A H 0.3589 0.3275 0.5772 0.102 Uiso 1 1 calc R . .
H11B H 0.4102 0.2886 0.5062 0.102 Uiso 1 1 calc R . .
H11C H 0.2526 0.2833 0.5402 0.102 Uiso 1 1 calc R . .
C12 C 0.087(2) 0.2821(7) 0.256(2) 0.075(6) Uani 1 1 d . A .
H12A H 0.1152 0.2542 0.3017 0.113 Uiso 1 1 calc R . .
H12B H 0.1214 0.2813 0.1847 0.113 Uiso 1 1 calc R . .
H12C H -0.0317 0.2864 0.2244 0.113 Uiso 1 1 calc R . .
C13 C 0.341(2) 0.3553(8) 0.3077(18) 0.070(6) Uani 1 1 d . A .
H13A H 0.2839 0.3671 0.2230 0.105 Uiso 1 1 calc R . .
H13B H 0.4220 0.3335 0.3063 0.105 Uiso 1 1 calc R . .
H13C H 0.3963 0.3793 0.3650 0.105 Uiso 1 1 calc R . .
C14 C -0.3033(17) 0.3796(6) 0.2019(14) 0.046(4) Uani 1 1 d . A .
H14A H -0.3193 0.3476 0.1973 0.070 Uiso 1 1 calc R . .
H14B H -0.3699 0.3929 0.1209 0.070 Uiso 1 1 calc R . .
H14C H -0.3359 0.3917 0.2675 0.070 Uiso 1 1 calc R . .
C15 C -0.055(3) 0.3762(8) 0.0929(15) 0.078(6) Uani 1 1 d . A .
H15A H 0.0363 0.3927 0.0873 0.117 Uiso 1 1 calc R . .
H15B H -0.1548 0.3829 0.0198 0.117 Uiso 1 1 calc R . .
H15C H -0.0325 0.3446 0.0948 0.117 Uiso 1 1 calc R . .
C16 C -0.046(2) 0.4518(6) 0.2521(18) 0.067(5) Uani 1 1 d . A .
H16A H -0.1196 0.4661 0.2853 0.100 Uiso 1 1 calc R . .
H16B H -0.0642 0.4638 0.1688 0.100 Uiso 1 1 calc R . .
H16C H 0.0675 0.4573 0.3088 0.100 Uiso 1 1 calc R . .
Au1 Au 0.29054(15) 0.44888(4) 0.58646(7) 0.0336(3) Uani 0.830(3) 1 d P A 1
S1 S 0.4962(6) 0.50337(15) 0.6457(4) 0.0397(10) Uani 0.830(3) 1 d PD A 1
C4 C 0.6912(17) 0.4714(6) 0.710(2) 0.062(7) Uani 0.830(3) 1 d PD A 1
H4A H 0.6710 0.4398 0.6884 0.075 Uiso 0.830(3) 1 calc PR A 1
H4B H 0.7700 0.4826 0.6750 0.075 Uiso 0.830(3) 1 calc PR A 1
C1 C 0.512(3) 0.5211(6) 0.8039(19) 0.047(5) Uani 0.830(3) 1 d PD A 1
H1A H 0.5629 0.5506 0.8248 0.057 Uiso 0.830(3) 1 calc PR A 1
H1B H 0.4028 0.5222 0.8083 0.057 Uiso 0.830(3) 1 calc PR A 1
C2 C 0.618(2) 0.4864(6) 0.8928(17) 0.045(4) Uani 0.830(3) 1 d PD A 1
H2A H 0.6620 0.4973 0.9804 0.054 Uiso 0.830(3) 1 calc PR A 1
H2B H 0.5552 0.4591 0.8887 0.054 Uiso 0.830(3) 1 calc PR A 1
C3 C 0.754(3) 0.4779(9) 0.848(3) 0.063(6) Uani 0.830(3) 1 d P A 1
H3A H 0.8306 0.5032 0.8711 0.076 Uiso 0.830(3) 1 calc PR A 1
H3B H 0.8158 0.4514 0.8903 0.076 Uiso 0.830(3) 1 calc PR A 1
Au1A Au 0.3473(7) 0.43431(19) 0.5892(4) 0.0336(3) Uani 0.170(3) 1 d P A 2
S1A S 0.584(3) 0.4801(8) 0.6412(17) 0.037(5) Uani 0.170(3) 1 d PD A 2
C4A C 0.744(8) 0.458(3) 0.788(4) 0.034(19) Uiso 0.170(3) 1 d PDU A 2
H4A1 H 0.7225 0.4270 0.8026 0.041 Uiso 0.170(3) 1 calc PR A 2
H4A2 H 0.8540 0.4608 0.7869 0.041 Uiso 0.170(3) 1 calc PR A 2
C1A C 0.507(12) 0.525(2) 0.713(9) 0.05(2) Uiso 0.170(3) 1 d PDU A 2
H1A1 H 0.5632 0.5536 0.7143 0.065 Uiso 0.170(3) 1 calc PR A 2
H1A2 H 0.3874 0.5295 0.6695 0.065 Uiso 0.170(3) 1 calc PR A 2
C2A C 0.552(12) 0.506(5) 0.843(10) 0.07(5) Uiso 0.170(3) 1 d PDU A 2
H2A1 H 0.5470 0.5296 0.9015 0.083 Uiso 0.170(3) 1 calc PR A 2
H2A2 H 0.4745 0.4827 0.8414 0.083 Uiso 0.170(3) 1 calc PR A 2
C3A C 0.722(10) 0.488(2) 0.885(6) 0.019(16) Uiso 0.170(3) 1 d PDU A 2
H3A1 H 0.8008 0.5129 0.9018 0.023 Uiso 0.170(3) 1 calc PR A 2
H3A2 H 0.7480 0.4716 0.9640 0.023 Uiso 0.170(3) 1 calc PR A 2
Cl1 Cl -0.1425(5) 0.42718(12) 0.5055(3) 0.0472(9) Uani 1 1 d . A .
Ge1 Ge 0.09229(18) 0.39244(5) 0.53124(13) 0.0297(4) Uani 1 1 d . . .
N1 N 0.1042(12) 0.3518(3) 0.6545(9) 0.027(2) Uani 1 1 d . A .
N2 N 0.0485(12) 0.3662(4) 0.3756(9) 0.033(2) Uani 1 1 d . A .
Si1 Si -0.0557(4) 0.31467(13) 0.6350(3) 0.0332(8) Uani 1 1 d . . .
Si2 Si 0.2450(4) 0.36390(13) 0.8056(3) 0.0330(8) Uani 1 1 d . . .
Si3 Si 0.1913(5) 0.32845(14) 0.3625(3) 0.0387(9) Uani 1 1 d . . .
Si4 Si -0.0844(5) 0.39220(14) 0.2399(3) 0.0394(9) Uani 1 1 d . . .

loop_
_atom_site_aniso_label
_atom_site_aniso_U_11
_atom_site_aniso_U_22
_atom_site_aniso_U_33
_atom_site_aniso_U_23
_atom_site_aniso_U_13
_atom_site_aniso_U_12
C5 0.030(7) 0.061(10) 0.037(7) 0.000(7) 0.008(6) -0.011(7)
C6 0.051(10) 0.048(10) 0.051(9) 0.014(8) -0.013(8) -0.009(8)
C7 0.054(10) 0.050(9) 0.062(10) 0.016(8) 0.030(8) -0.002(8)
C8 0.057(10) 0.057(10) 0.026(7) -0.004(7) 0.012(6) -0.010(8)
C9 0.059(10) 0.055(10) 0.037(8) -0.013(7) 0.019(7) -0.006(8)
C10 0.040(8) 0.054(10) 0.049(9) -0.004(8) 0.007(7) -0.002(7)
C11 0.070(12) 0.094(15) 0.038(8) 0.005(9) 0.017(8) 0.045(11)
C12 0.068(12) 0.072(13) 0.079(13) -0.031(11) 0.022(10) 0.004(10)
C13 0.059(11) 0.101(16) 0.065(11) -0.008(11) 0.040(10) -0.009(11)
C14 0.039(8) 0.053(9) 0.038(8) 0.004(7) 0.005(6) 0.007(7)
C15 0.080(14) 0.115(19) 0.033(9) 0.017(10) 0.014(9) 0.025(13)
C16 0.061(11) 0.053(11) 0.069(12) 0.030(9) 0.006(9) -0.002(9)
Au1 0.0360(6) 0.0325(6) 0.0323(4) -0.0010(3) 0.0129(3) -0.0052(4)
S1 0.040(3) 0.036(2) 0.047(2) -0.0010(19) 0.0205(19) -0.007(2)
C4 0.024(11) 0.057(13) 0.12(2) -0.017(14) 0.042(15) -0.002(10)
C1 0.061(12) 0.037(11) 0.051(13) -0.006(10) 0.029(11) 0.011(10)
C2 0.046(12) 0.045(11) 0.050(11) -0.009(9) 0.026(10) -0.011(9)
C3 0.055(14) 0.060(14) 0.091(18) -0.012(14) 0.047(14) 0.004(11)
Au1A 0.0360(6) 0.0325(6) 0.0323(4) -0.0010(3) 0.0129(3) -0.0052(4)
S1A 0.009(9) 0.061(15) 0.031(10) 0.016(10) -0.003(8) -0.012(10)
Cl1 0.056(2) 0.0418(19) 0.0463(19) -0.0015(16) 0.0224(17) 0.0153(16)
Ge1 0.0336(8) 0.0314(8) 0.0240(7) -0.0031(6) 0.0109(6) -0.0039(6)
N1 0.033(6) 0.025(5) 0.023(5) 0.005(4) 0.010(4) 0.001(4)
N2 0.026(5) 0.051(7) 0.019(5) 0.005(5) 0.007(4) 0.006(5)
Si1 0.0308(19) 0.038(2) 0.0277(17) 0.0042(15) 0.0073(14) -0.0066(15)
Si2 0.0335(19) 0.041(2) 0.0222(16) -0.0027(15) 0.0079(14) -0.0041(15)
Si3 0.034(2) 0.052(2) 0.0299(18) -0.0073(17) 0.0114(15) 0.0069(17)
Si4 0.039(2) 0.052(2) 0.0245(17) 0.0061(16) 0.0090(15) 0.0011(17)

loop_
_atom_type_symbol
_atom_type_description
_atom_type_scat_dispersion_real
_atom_type_scat_dispersion_imag
_atom_type_scat_source
C C 0.0181 0.0091 'International Tables Vol C Tables 4.2.6.8 and 6.1.1.4'
H H 0.0000 0.0000 'International Tables Vol C Tables 4.2.6.8 and 6.1.1.4'
Au Au -4.4197 7.2980 'International Tables Vol C Tables 4.2.6.8 and 6.1.1.4'
Cl Cl 0.3639 0.7018 'International Tables Vol C Tables 4.2.6.8 and 6.1.1.4'
Ge Ge -1.0885 0.8855 'International Tables Vol C Tables 4.2.6.8 and 6.1.1.4'
N N 0.0311 0.0180 'International Tables Vol C Tables 4.2.6.8 and 6.1.1.4'
S S 0.3331 0.5567 'International Tables Vol C Tables 4.2.6.8 and 6.1.1.4'
Si Si 0.2541 0.3302 'International Tables Vol C Tables 4.2.6.8 and 6.1.1.4'

loop_
_geom_angle_atom_site_label_1
_geom_angle_atom_site_label_2
_geom_angle_atom_site_label_3
_geom_angle
Ge1 Au1 S1 177.89(14)
C1 S1 C4 93.1(10)
C1 S1 Au1 104.2(7)
C4 S1 Au1 104.3(7)
C3 C4 S1 105.4(14)
C2 C1 S1 104.7(12)
C3 C2 C1 105.0(16)
C4 C3 C2 111.6(18)
S1A Au1A Ge1 175.7(7)
C4A S1A C1A 98(4)
C4A S1A Au1A 108(3)
C1A S1A Au1A 96(3)
C3A C4A S1A 101(4)
C2A C1A S1A 99(7)
C3A C2A C1A 108(7)
C4A C3A C2A 112(8)
N1 Ge1 N2 112.5(5)
N1 Ge1 Cl1 100.9(3)
N2 Ge1 Cl1 103.5(3)
N1 Ge1 Au1 117.3(3)
N2 Ge1 Au1 115.3(4)
Cl1 Ge1 Au1 104.62(12)
N1 Ge1 Au1A 111.1(3)
N2 Ge1 Au1A 108.2(4)
Cl1 Ge1 Au1A 120.3(2)
Au1 Ge1 Au1A 15.64(14)
Si2 N1 Si1 119.7(6)
Si2 N1 Ge1 115.6(6)
Si1 N1 Ge1 121.5(5)
Si4 N2 Si3 118.7(6)
Si4 N2 Ge1 119.3(7)
Si3 N2 Ge1 118.1(5)
N1 Si1 C6 111.5(7)
N1 Si1 C5 113.6(6)
C6 Si1 C5 105.3(8)
N1 Si1 C7 109.7(7)
C6 Si1 C7 111.1(8)
C5 Si1 C7 105.5(7)
N1 Si2 C8 113.6(6)
N1 Si2 C10 112.5(6)
C8 Si2 C10 104.6(8)
N1 Si2 C9 110.4(6)
C8 Si2 C9 106.3(7)
C10 Si2 C9 109.1(8)
N2 Si3 C11 112.3(6)
N2 Si3 C13 112.1(8)
C11 Si3 C13 104.1(10)
N2 Si3 C12 110.8(7)
C11 Si3 C12 107.1(10)
C13 Si3 C12 110.1(10)
N2 Si4 C16 109.5(7)
N2 Si4 C14 113.8(6)
C16 Si4 C14 111.6(8)
N2 Si4 C15 114.4(7)
C16 Si4 C15 103.8(11)
C14 Si4 C15 103.2(9)

loop_
_geom_bond_atom_site_label_1
_geom_bond_atom_site_label_2
_geom_bond_distance
C5 Si1 1.869(14)
C6 Si1 1.839(17)
C7 Si1 1.882(17)
C8 Si2 1.849(15)
C9 Si2 1.883(16)
C10 Si2 1.860(15)
C11 Si3 1.833(16)
C12 Si3 1.867(19)
C13 Si3 1.866(18)
C14 Si4 1.860(15)
C15 Si4 1.874(18)
C16 Si4 1.838(18)
Au1 Ge1 2.3620(16)
Au1 S1 2.362(4)
S1 C1 1.857(19)
S1 C4 1.872(9)
C4 C3 1.49(3)
C1 C2 1.520(17)
C2 C3 1.51(3)
Au1A S1A 2.398(19)
Au1A Ge1 2.455(5)
S1A C4A 1.87(2)
S1A C1A 1.87(2)
C4A C3A 1.51(2)
C1A C2A 1.51(2)
C2A C3A 1.51(2)
Cl1 Ge1 2.252(4)
Ge1 N1 1.856(10)
Ge1 N2 1.865(10)
N1 Si2 1.750(10)
N1 Si1 1.758(10)
N2 Si4 1.746(10)
N2 Si3 1.758(11)
